data_1517752
loop_
_publ_author_name
'Anindita Mukherjee'
'Amal Dutta'
'Atish Dipankar Jana'
'Goutam K. Patra'

_publ_section_title
;
 Copper(I) and silver(I) coordination assemblies of imino-pyridyl and
 azino-pyridyl ligands: Syntheses, crystal structures, spectroscopic and
 photophysical properties
;
_journal_name_full
;
Inorganica Chimica Acta
;
_journal_page_first 131
_journal_page_last 143
_journal_volume 404
_journal_year 2013
_chemical_formula_sum 'C7 H7 Cu I N2'
_chemical_formula_weight 309.59
_space_group_IT_number 2
_symmetry_cell_setting triclinic
_symmetry_space_group_name_Hall '-P 1'
_symmetry_space_group_name_H-M 'P -1'
_atom_sites_solution_hydrogens geom
_atom_sites_solution_primary direct
_atom_sites_solution_secondary difmap
_cell_angle_alpha 117.415(3)
_cell_angle_beta 91.385(4)
_cell_angle_gamma 109.241(5)
_cell_formula_units_Z 2
_cell_length_a 7.778(3)
_cell_length_b 7.996(3)
_cell_length_c 8.223(3)
_cell_measurement_reflns_used 170
_cell_measurement_temperature 150(2)
_cell_measurement_theta_max 25.0
_cell_measurement_theta_min 1.5
_cell_volume 419.1(3)
_computing_cell_refinement 'BRUKER SMART APEX II'
_computing_data_collection 'BRUKER SMART APEX II'
_computing_data_reduction 'SHELXS-97 (Sheldrick, 1990)'
_computing_molecular_graphics 'BRUKER SHELXTL'
_computing_publication_material 'MERCURY 1.4'
_computing_structure_refinement 'SHELXL-97 (Sheldrick, 1997)'
_computing_structure_solution 'SHELXL-97 (Sheldrick, 1997)'
_diffrn_ambient_temperature 150(2)
_diffrn_measured_fraction_theta_full 0.945
_diffrn_measured_fraction_theta_max 0.945
_diffrn_measurement_device_type 'BRUKER SMART APEX II CCD AREA DETECTOR'
_diffrn_measurement_method 'OMEGA SCAN'
_diffrn_radiation_monochromator graphite
_diffrn_radiation_source 'fine-focus sealed tube'
_diffrn_radiation_type MoK\a
_diffrn_radiation_wavelength 0.71073
_diffrn_reflns_av_R_equivalents 0.0254
_diffrn_reflns_av_sigmaI/netI 0.0396
_diffrn_reflns_limit_h_max 9
_diffrn_reflns_limit_h_min -9
_diffrn_reflns_limit_k_max 9
_diffrn_reflns_limit_k_min -9
_diffrn_reflns_limit_l_max 9
_diffrn_reflns_limit_l_min -9
_diffrn_reflns_number 2718
_diffrn_reflns_theta_full 24.99
_diffrn_reflns_theta_max 24.99
_diffrn_reflns_theta_min 2.84
_exptl_absorpt_coefficient_mu 6.220
_exptl_absorpt_correction_T_max 0.69
_exptl_absorpt_correction_T_min 0.48
_exptl_absorpt_correction_type multi-scan
_exptl_absorpt_process_details SADABS
_exptl_crystal_density_diffrn 2.453
_exptl_crystal_density_method 'not measured'
_exptl_crystal_F_000 290
_exptl_crystal_size_max 0.15
_exptl_crystal_size_mid 0.10
_exptl_crystal_size_min 0.06
_refine_diff_density_max 0.899
_refine_diff_density_min -0.745
_refine_diff_density_rms 0.218
_refine_ls_extinction_method none
_refine_ls_goodness_of_fit_ref 1.154
_refine_ls_hydrogen_treatment constr
_refine_ls_matrix_type full
_refine_ls_number_parameters 100
_refine_ls_number_reflns 1394
_refine_ls_number_restraints 0
_refine_ls_restrained_S_all 1.154
_refine_ls_R_factor_all 0.0368
_refine_ls_R_factor_gt 0.0278
_refine_ls_shift/su_max 0.001
_refine_ls_shift/su_mean 0.000
_refine_ls_structure_factor_coef Fsqd
_refine_ls_weighting_details 'calc w=1/[\s^2^(Fo^2^)+(0.0611P)^2^+0.0000P] where P=(Fo^2^+2Fc^2^)/3'
_refine_ls_weighting_scheme calc
_refine_ls_wR_factor_gt 0.0783
_refine_ls_wR_factor_ref 0.1024
_reflns_number_gt 1205
_reflns_number_total 1394
_reflns_threshold_expression >2sigma(I)
_cod_data_source_file ICA-2013-404-131-143-3.cif
_cod_data_source_block test1
_cod_original_cell_volume 419.1(2)
_cod_original_sg_symbol_H-M P-1
_cod_database_code 1517752

loop_
_symmetry_equiv_pos_as_xyz
'x, y, z'
'-x, -y, -z'

loop_
_atom_site_label
_atom_site_type_symbol
_atom_site_fract_x
_atom_site_fract_y
_atom_site_fract_z
_atom_site_U_iso_or_equiv
_atom_site_adp_type
_atom_site_occupancy
_atom_site_symmetry_multiplicity
_atom_site_calc_flag
_atom_site_refinement_flags
I1 I 1.14484(6) 0.54813(7) 0.74759(7) 0.0215(2) Uani 1 1 d .
Cu2 Cu 0.84965(12) 0.59392(13) 0.61873(13) 0.0221(3) Uani 1 1 d .
N1 N 0.9006(8) 0.8958(9) 0.7508(8) 0.0173(13) Uani 1 1 d .
N2 N 0.6191(8) 0.3883(9) 0.6308(9) 0.0235(14) Uani 1 1 d .
C1 C 0.8394(9) 0.9891(11) 0.6873(10) 0.0179(15) Uani 1 1 d .
H1 H 0.8955 1.1305 0.7450 0.021 Uiso 1 1 calc R
C2 C 0.6833(9) 0.8790(11) 0.5258(10) 0.0172(15) Uani 1 1 d .
C3 C 1.0403(9) 1.0225(11) 0.9265(10) 0.0172(15) Uani 1 1 d .
H3A H 1.0737 1.1657 0.9662 0.021 Uiso 1 1 calc R
H3B H 1.1517 0.9926 0.9087 0.021 Uiso 1 1 calc R
C4 C 0.6840(10) 0.9342(11) 0.3866(10) 0.0185(15) Uani 1 1 d .
H4 H 0.7809 1.0463 0.3962 0.022 Uiso 1 1 calc R
C5 C 0.5344(10) 0.8149(12) 0.2335(11) 0.0215(16) Uani 1 1 d .
H5 H 0.5331 0.8394 0.1334 0.026 Uiso 1 1 calc R
C6 C 0.4704(10) 0.2804(11) 0.4894(11) 0.0233(17) Uani 1 1 d .
H6 H 0.4703 0.3147 0.3956 0.028 Uiso 1 1 calc R
C7 C 0.6136(10) 0.3421(12) 0.7666(11) 0.0234(17) Uani 1 1 d .
H7 H 0.7143 0.4188 0.8680 0.028 Uiso 1 1 calc R

loop_
_atom_site_aniso_label
_atom_site_aniso_U_11
_atom_site_aniso_U_22
_atom_site_aniso_U_33
_atom_site_aniso_U_23
_atom_site_aniso_U_13
_atom_site_aniso_U_12
I1 0.0213(3) 0.0260(3) 0.0172(3) 0.0102(2) 0.0016(2) 0.0103(2)
Cu2 0.0210(5) 0.0192(5) 0.0209(6) 0.0099(4) -0.0024(4) 0.0023(4)
N1 0.014(3) 0.018(3) 0.011(3) 0.002(3) 0.000(2) 0.004(2)
N2 0.025(3) 0.018(3) 0.027(4) 0.012(3) -0.003(3) 0.007(3)
C1 0.015(3) 0.016(4) 0.019(4) 0.009(3) 0.003(3) 0.002(3)
C2 0.016(3) 0.019(4) 0.017(4) 0.008(3) 0.006(3) 0.009(3)
C3 0.012(3) 0.019(4) 0.014(4) 0.008(3) 0.006(3) 0.000(3)
C4 0.018(3) 0.023(4) 0.021(4) 0.014(3) 0.011(3) 0.010(3)
C5 0.024(4) 0.039(4) 0.016(4) 0.020(4) 0.015(3) 0.018(3)
C6 0.021(4) 0.021(4) 0.030(5) 0.016(4) -0.002(3) 0.006(3)
C7 0.024(4) 0.030(4) 0.019(4) 0.013(4) 0.002(3) 0.013(3)

loop_
_atom_type_symbol
_atom_type_description
_atom_type_scat_dispersion_real
_atom_type_scat_dispersion_imag
_atom_type_scat_source
C C 0.0033 0.0016 'International Tables Vol C Tables 4.2.6.8 and 6.1.1.4'
H H 0.0000 0.0000 'International Tables Vol C Tables 4.2.6.8 and 6.1.1.4'
N N 0.0061 0.0033 'International Tables Vol C Tables 4.2.6.8 and 6.1.1.4'
Cu Cu 0.3201 1.2651 'International Tables Vol C Tables 4.2.6.8 and 6.1.1.4'
I I -0.4742 1.8119 'International Tables Vol C Tables 4.2.6.8 and 6.1.1.4'

loop_
_geom_angle_atom_site_label_1
_geom_angle_atom_site_label_2
_geom_angle_atom_site_label_3
_geom_angle
_geom_angle_site_symmetry_1
_geom_angle_site_symmetry_3
Cu2 I1 Cu2 77.31(4) 2_766 .
N1 Cu2 N2 121.8(2) . .
N1 Cu2 I1 110.83(17) . 2_766
N2 Cu2 I1 106.04(19) . 2_766
N1 Cu2 I1 107.72(16) . .
N2 Cu2 I1 106.04(16) . .
I1 Cu2 I1 102.69(4) 2_766 .
C1 N1 C3 116.8(6) . .
C1 N1 Cu2 126.8(5) . .
C3 N1 Cu2 115.9(4) . .
C7 N2 C6 117.1(7) . .
C7 N2 Cu2 122.9(5) . .
C6 N2 Cu2 119.8(5) . .
N1 C1 C2 121.8(7) . .
N1 C1 H1 119.1 . .
C2 C1 H1 119.1 . .
C6 C2 C4 118.6(7) 2_666 .
C6 C2 C1 119.9(7) 2_666 .
C4 C2 C1 121.5(7) . .
N1 C3 C3 108.6(7) . 2_777
N1 C3 H3A 110.0 . .
C3 C3 H3A 110.0 2_777 .
N1 C3 H3B 110.0 . .
C3 C3 H3B 110.0 2_777 .
H3A C3 H3B 108.3 . .
C5 C4 C2 117.6(7) . .
C5 C4 H4 121.2 . .
C2 C4 H4 121.2 . .
C4 C5 C7 118.6(7) . 2_666
C4 C5 H5 120.7 . .
C7 C5 H5 120.7 2_666 .
N2 C6 C2 124.0(7) . 2_666
N2 C6 H6 118.0 . .
C2 C6 H6 118.0 2_666 .
N2 C7 C5 123.9(7) . 2_666
N2 C7 H7 118.1 . .
C5 C7 H7 118.1 2_666 .

loop_
_geom_bond_atom_site_label_1
_geom_bond_atom_site_label_2
_geom_bond_distance
_geom_bond_site_symmetry_2
I1 Cu2 2.6933(14) 2_766
I1 Cu2 2.7059(12) .
Cu2 N1 2.024(6) .
Cu2 N2 2.036(6) .
Cu2 I1 2.6933(14) 2_766
N1 C1 1.279(9) .
N1 C3 1.465(9) .
N2 C7 1.326(9) .
N2 C6 1.337(9) .
C1 C2 1.468(9) .
C1 H1 0.9300 .
C2 C6 1.383(10) 2_666
C2 C4 1.403(10) .
C3 C3 1.507(14) 2_777
C3 H3A 0.9700 .
C3 H3B 0.9700 .
C4 C5 1.394(10) .
C4 H4 0.9300 .
C5 C7 1.395(11) 2_666
C5 H5 0.9300 .
C6 C2 1.383(10) 2_666
C6 H6 0.9300 .
C7 C5 1.395(11) 2_666
C7 H7 0.9300 .
